data_4321908
loop_
_publ_author_name
'Gerard Roelfes'
'Marcel Lubben'
'Kui Chen'
'Raymond Y. N. Ho'
'Auke Meetsma'
'Susan Genseberger'
'Roel M. Hermant'
'Ronald Hage'
'Sanjay K. Mandal'
'Victor G. Young,'
'Yan Zang'
'Huub Kooijman'
'Anthony L. Spek'
'Lawrence Que,'
'Ben L. Feringa'

_publ_contact_author_address
;
     Crystal Structure Center,
     Chemical Physics,
     Materials Science Center,
     Groningen University,
     Nijenborgh 4,
     NL-9747 AG Groningen,
     The Netherlands.
;
_publ_contact_author_email A.Meetsma@fwn.rug.nl
_publ_contact_author_fax '+31 50 3634441'
_publ_contact_author_name
;
   Drs. A. Meetsma
;
_publ_contact_author_phone '+31 50 3634368'
_publ_section_title
;
 Iron Chemistry of a Pentadentate Ligand That Generates a Metastable
 FeIII-OOH Intermediate
;
_journal_name_full 'Inorganic Chemistry'
_journal_page_first 1929
_journal_page_last 1936
_journal_paper_doi 10.1021/ic980983p
_journal_volume 38
_journal_year 1999
_chemical_compound_source 'K.C. / Prof. L. Que'
_chemical_formula_sum 'C49.5 H54 Cl4 Fe2 N10 O19.5'
_chemical_formula_weight 1354.53
_chemical_name_common 97125
_chemical_name_systematic
; 
 ? 
;
_space_group_IT_number 61
_symmetry_cell_setting orthorhombic
_symmetry_space_group_name_Hall '-P 2ac 2ab'
_symmetry_space_group_name_H-M 'P b c a'
_atom_sites_solution_hydrogens geom
_atom_sites_solution_primary direct
_atom_sites_solution_secondary difmap
_audit_creation_method SHELXL
_cell_angle_alpha 90.00
_cell_angle_beta 90.00
_cell_angle_gamma 90.00
_cell_formula_units_Z 8
_cell_length_a 21.3348(1)
_cell_length_b 16.6471(1)
_cell_length_c 32.1048(4)
_cell_measurement_temperature 173(2)
_cell_volume 11402.42(17)
_computing_structure_refinement 'SHELXL-93 (Sheldrick, 1993)'
_computing_structure_solution 'SHELXS-86 (Sheldrick, 1990)'
_diffrn_ambient_temperature 173(2)
_diffrn_radiation_monochromator graphite
_diffrn_radiation_source 'fine-focus sealed tube'
_diffrn_radiation_type MoK\a
_diffrn_radiation_wavelength 0.71073
_diffrn_reflns_av_R_equivalents 0.0465
_diffrn_reflns_av_sigmaI/netI 0.0502
_diffrn_reflns_limit_h_max 25
_diffrn_reflns_limit_h_min 0
_diffrn_reflns_limit_k_max 19
_diffrn_reflns_limit_k_min 0
_diffrn_reflns_limit_l_max 38
_diffrn_reflns_limit_l_min 0
_diffrn_reflns_number 52650
_diffrn_reflns_theta_max 25.04
_diffrn_reflns_theta_min 1.27
_exptl_absorpt_coefficient_mu 0.781
_exptl_absorpt_correction_T_max 1.000
_exptl_absorpt_correction_T_min 0.824
_exptl_absorpt_correction_type 'SADABS (SHeldrick, 1996)'
_exptl_crystal_colour Red
_exptl_crystal_density_diffrn 1.578
_exptl_crystal_description Plate
_exptl_crystal_F_000 5576
_exptl_crystal_size_max 0.26
_exptl_crystal_size_mid 0.21
_exptl_crystal_size_min 0.07
_refine_diff_density_max 0.609
_refine_diff_density_min -0.441
_refine_diff_density_rms 0.063
_refine_ls_extinction_method none
_refine_ls_goodness_of_fit_all 1.146
_refine_ls_goodness_of_fit_obs 1.214
_refine_ls_matrix_type full
_refine_ls_number_parameters 839
_refine_ls_number_reflns 10035
_refine_ls_number_restraints 212
_refine_ls_restrained_S_all 1.153
_refine_ls_restrained_S_obs 1.212
_refine_ls_R_factor_all 0.1005
_refine_ls_R_factor_obs 0.0696
_refine_ls_shift/esd_max -0.004
_refine_ls_shift/esd_mean 0.000
_refine_ls_structure_factor_coef Fsqd
_refine_ls_weighting_details 'w=1/[\s^2^(Fo^2^)+(0.0261P)^2^+23.6578P] where P=(Fo^2^+2Fc^2^)/3'
_refine_ls_weighting_scheme calc
_refine_ls_wR_factor_all 0.1261
_refine_ls_wR_factor_obs 0.1148
_reflns_number_observed 7685
_reflns_number_total 10037
_reflns_observed_criterion >2sigma(I)
_cod_data_source_file ic980983p_3.cif
_cod_data_source_block 97125
_cod_depositor_comments
;
The following automatic conversions were performed:

'_refine_ls_weighting_scheme' value 'calc
w=1/[\s^2^(Fo^2^)+(0.0261P)^2^+23.6578P] where P=(Fo^2^+2Fc^2^)/3'
was changed to 'calc'. New tag '_refine_ls_weighting_details' was
created. The value of the new tag was set to
'w=1/[\s^2^(Fo^2^)+(0.0261P)^2^+23.6578P] where P=(Fo^2^+2Fc^2^)/3'.

Automatic conversion script
Id: cif_fix_values 3143 2015-03-26 13:38:13Z robertas 
;
_cod_original_cell_volume 11402.4(2)
_cod_original_formula_sum 'C49.50 H54 Cl4 Fe2 N10 O19.50'
_cod_database_code 4321908

loop_
_symmetry_equiv_pos_as_xyz
'x, y, z'
'-x+1/2, -y, z+1/2'
'-x, y+1/2, -z+1/2'
'x+1/2, -y+1/2, -z'
'-x, -y, -z'
'x-1/2, y, -z-1/2'
'x, -y-1/2, z-1/2'
'-x-1/2, y-1/2, z'

loop_
_atom_site_aniso_label
_atom_site_aniso_U_11
_atom_site_aniso_U_22
_atom_site_aniso_U_33
_atom_site_aniso_U_23
_atom_site_aniso_U_13
_atom_site_aniso_U_12
Fe1 0.0320(3) 0.0283(3) 0.0422(4) 0.0001(3) 0.0042(3) 0.0032(3)
N1 0.023(2) 0.024(2) 0.030(2) -0.0032(15) 0.0025(14) 0.0027(14)
C1 0.025(2) 0.033(2) 0.035(2) -0.004(2) -0.004(2) 0.004(2)
C2 0.027(2) 0.027(2) 0.032(2) -0.002(2) 0.000(2) 0.001(2)
C3 0.031(2) 0.031(2) 0.037(2) -0.009(2) -0.001(2) 0.001(2)
C4 0.040(3) 0.038(3) 0.040(3) -0.008(2) 0.005(2) -0.012(2)
C5 0.053(3) 0.034(3) 0.035(3) 0.003(2) -0.002(2) -0.007(2)
C6 0.041(3) 0.030(2) 0.044(3) -0.001(2) -0.005(2) 0.001(2)
N2 0.030(2) 0.028(2) 0.036(2) 0.003(2) -0.003(2) -0.0006(15)
C7 0.026(2) 0.027(2) 0.030(2) 0.004(2) 0.000(2) 0.004(2)
C8 0.029(2) 0.033(2) 0.041(3) 0.003(2) 0.005(2) 0.005(2)
C9 0.041(3) 0.028(2) 0.041(3) 0.002(2) 0.004(2) 0.004(2)
C10 0.038(3) 0.034(2) 0.042(3) 0.001(2) -0.006(2) -0.003(2)
C11 0.028(2) 0.038(3) 0.041(3) 0.007(2) -0.001(2) -0.001(2)
N3 0.027(2) 0.028(2) 0.035(2) 0.004(2) -0.002(2) 0.002(2)
C12 0.029(2) 0.039(2) 0.039(3) -0.002(2) 0.001(2) 0.006(2)
C13 0.031(2) 0.028(2) 0.030(2) -0.007(2) 0.001(2) 0.001(2)
C14 0.037(3) 0.038(2) 0.039(3) -0.003(2) 0.000(2) 0.006(2)
C15 0.042(3) 0.045(3) 0.041(3) -0.008(2) 0.008(2) -0.002(2)
C16 0.026(2) 0.040(3) 0.056(3) -0.013(2) 0.004(2) -0.001(2)
C17 0.031(2) 0.034(2) 0.048(3) -0.006(2) -0.004(2) 0.005(2)
N4 0.027(2) 0.028(2) 0.040(2) -0.003(2) 0.001(2) 0.003(2)
C18 0.028(2) 0.039(2) 0.039(3) -0.009(2) -0.001(2) 0.001(2)
C19 0.033(2) 0.030(2) 0.031(2) -0.002(2) 0.008(2) -0.004(2)
C20 0.035(2) 0.039(3) 0.043(3) -0.006(2) 0.006(2) -0.006(2)
C21 0.057(3) 0.035(3) 0.044(3) -0.010(2) 0.011(2) -0.007(2)
C22 0.051(3) 0.029(2) 0.049(3) 0.000(2) 0.007(2) 0.008(2)
C23 0.036(2) 0.035(2) 0.043(3) 0.002(2) 0.007(2) 0.006(2)
N5 0.030(2) 0.028(2) 0.038(2) -0.003(2) 0.004(2) 0.000(2)
O1 0.034(2) 0.040(2) 0.071(2) 0.008(2) -0.005(2) 0.0115(14)
C24 0.068(4) 0.057(3) 0.089(5) 0.012(3) -0.032(3) 0.004(3)
Fe2 0.0425(4) 0.0404(4) 0.0336(4) 0.0040(3) -0.0055(3) -0.0012(3)
N6 0.030(2) 0.044(2) 0.028(2) 0.007(2) 0.001(2) -0.005(2)
C25 0.030(2) 0.040(3) 0.034(2) 0.005(2) 0.002(2) -0.010(2)
C26 0.033(2) 0.033(2) 0.031(2) -0.003(2) 0.002(2) 0.000(2)
C27 0.029(2) 0.042(3) 0.044(3) -0.009(2) -0.001(2) 0.003(2)
C28 0.038(3) 0.051(3) 0.040(3) -0.012(2) -0.010(2) 0.016(2)
C29 0.055(3) 0.040(3) 0.038(3) 0.006(2) -0.004(2) 0.012(2)
C30 0.046(3) 0.038(3) 0.037(3) 0.005(2) 0.004(2) 0.002(2)
N7 0.031(2) 0.035(2) 0.032(2) 0.001(2) 0.000(2) -0.002(2)
C31 0.029(2) 0.039(2) 0.029(2) 0.014(2) -0.004(2) -0.004(2)
C32 0.038(3) 0.041(3) 0.041(3) 0.006(2) -0.009(2) -0.010(2)
C33 0.061(3) 0.036(3) 0.056(3) 0.004(2) -0.015(3) 0.001(3)
C34 0.051(3) 0.043(3) 0.047(3) 0.003(2) -0.008(2) 0.008(2)
C35 0.031(2) 0.055(3) 0.040(3) 0.005(2) 0.001(2) 0.005(2)
N8 0.029(2) 0.043(2) 0.031(2) 0.007(2) -0.001(2) -0.003(2)
C36 0.045(3) 0.056(3) 0.033(3) 0.012(2) 0.001(2) -0.009(2)
C37 0.044(3) 0.034(3) 0.035(3) 0.002(2) -0.002(2) -0.001(2)
C38 0.063(3) 0.043(3) 0.039(3) 0.003(2) -0.014(2) 0.004(3)
C39 0.065(4) 0.054(3) 0.070(4) -0.007(3) -0.035(3) 0.008(3)
C40 0.042(3) 0.065(4) 0.102(5) -0.013(4) -0.025(3) -0.002(3)
C41 0.041(3) 0.050(3) 0.074(4) -0.005(3) 0.000(3) -0.010(2)
N9 0.036(2) 0.037(2) 0.046(2) 0.001(2) -0.003(2) -0.005(2)
C42 0.038(3) 0.062(3) 0.034(3) -0.001(2) 0.004(2) -0.004(2)
C43 0.037(3) 0.047(3) 0.037(3) -0.005(2) -0.008(2) 0.000(2)
C44 0.049(3) 0.065(4) 0.051(3) -0.010(3) 0.003(3) -0.001(3)
C45 0.079(4) 0.051(3) 0.071(4) -0.014(3) -0.004(3) -0.003(3)
C46 0.072(4) 0.056(4) 0.062(4) 0.005(3) -0.011(3) -0.024(3)
C47 0.047(3) 0.055(3) 0.046(3) 0.010(3) -0.008(2) -0.011(3)
N10 0.036(2) 0.044(2) 0.032(2) 0.008(2) -0.005(2) -0.003(2)
O2 0.048(2) 0.051(2) 0.046(2) 0.006(2) -0.002(2) -0.012(2)
C48 0.216(9) 0.072(4) 0.046(4) 0.004(3) 0.009(5) 0.025(5)
O3 0.112(9) 0.129(10) 0.136(10) -0.022(8) 0.034(8) 0.024(7)
C49 0.084(12) 0.111(18) 0.271(36) -0.021(15) -0.042(18) 0.023(12)
O4 0.162(6) 0.129(5) 0.193(7) -0.004(5) -0.011(5) -0.037(5)
C50 0.086(5) 0.079(5) 0.186(9) 0.026(6) -0.035(6) 0.001(4)
Cl1 0.0347(6) 0.0574(7) 0.0383(6) 0.0027(6) -0.0004(5) 0.0000(5)
O11 0.113(10) 0.111(15) 0.082(11) -0.038(11) 0.013(8) -0.062(10)
O12 0.070(9) 0.243(30) 0.066(9) 0.089(14) -0.012(8) -0.016(14)
O13 0.070(9) 0.037(6) 0.216(26) 0.016(8) 0.079(14) -0.001(5)
O14 0.035(2) 0.124(10) 0.057(3) -0.004(5) 0.010(2) 0.006(3)
Cl1' 0.0347(6) 0.0574(7) 0.0383(6) 0.0027(6) -0.0004(5) 0.0000(5)
O11' 0.077(5) 0.041(4) 0.206(18) -0.003(5) 0.044(7) 0.003(4)
O12' 0.063(5) 0.172(11) 0.047(5) -0.053(6) -0.004(4) 0.006(7)
O13' 0.039(4) 0.156(12) 0.074(6) 0.076(7) -0.008(4) 0.006(6)
O14' 0.035(2) 0.124(10) 0.057(3) -0.004(5) 0.010(2) 0.006(3)
Cl2 0.0276(5) 0.0347(5) 0.0426(6) -0.0018(5) 0.0013(5) 0.0027(5)
O21 0.055(2) 0.080(3) 0.048(2) 0.014(2) -0.007(2) 0.019(2)
O22 0.027(2) 0.038(2) 0.063(2) -0.007(2) 0.0053(15) 0.0043(14)
O23 0.045(2) 0.037(2) 0.077(2) -0.017(2) -0.003(2) -0.0038(15)
O24 0.038(2) 0.046(2) 0.056(2) 0.001(2) 0.013(2) -0.0043(15)
Cl3 0.0328(6) 0.0484(7) 0.0528(7) 0.0021(6) -0.0015(5) -0.0011(5)
O31 0.054(2) 0.067(3) 0.151(4) -0.048(3) -0.010(3) -0.001(2)
O32 0.070(3) 0.170(5) 0.060(3) 0.029(3) 0.003(2) 0.058(3)
O33 0.054(2) 0.077(3) 0.093(3) 0.016(2) 0.025(2) -0.007(2)
O34 0.036(2) 0.049(2) 0.075(2) -0.001(2) 0.000(2) 0.005(2)
Cl4 0.0420(7) 0.0435(7) 0.0523(7) 0.0047(6) 0.0102(6) 0.0040(5)
O41 0.084(10) 0.158(14) 0.109(8) 0.010(7) -0.023(7) -0.060(9)
O42 0.113(13) 0.052(6) 0.196(15) 0.004(8) 0.102(11) 0.028(7)
O43 0.074(6) 0.064(7) 0.072(6) 0.037(5) 0.020(5) 0.022(5)
O44 0.047(2) 0.043(6) 0.057(4) 0.009(4) 0.018(2) 0.006(3)
Cl4' 0.0420(7) 0.0435(7) 0.0523(7) 0.0047(6) 0.0102(6) 0.0040(5)
O41' 0.043(6) 0.245(25) 0.087(9) -0.026(12) -0.023(6) 0.000(10)
O42' 0.083(10) 0.063(6) 0.033(6) -0.003(4) 0.021(5) 0.018(7)
O43' 0.162(22) 0.016(5) 0.220(24) 0.015(7) 0.082(15) -0.001(8)
O44' 0.047(2) 0.043(6) 0.057(4) 0.009(4) 0.018(2) 0.006(3)

loop_
_atom_site_label
_atom_site_type_symbol
_atom_site_fract_x
_atom_site_fract_y
_atom_site_fract_z
_atom_site_U_iso_or_equiv
_atom_site_thermal_displace_type
_atom_site_occupancy
_atom_site_calc_flag
_atom_site_refinement_flags
_atom_site_disorder_group
Fe1 Fe 0.16869(3) 0.05485(4) 0.20493(2) 0.0341(2) Uani 1 d . .
N1 N 0.08822(14) 0.0914(2) 0.16660(10) 0.0257(7) Uani 1 d . .
C1 C 0.0498(2) 0.1332(2) 0.19940(13) 0.0310(10) Uani 1 d . .
H1A H 0.0099(2) 0.1555(2) 0.18778(13) 0.037 Uiso 1 calc R .
C2 C 0.0377(2) 0.0722(2) 0.23339(12) 0.0285(9) Uani 1 d . .
C3 C -0.0191(2) 0.0623(2) 0.25303(13) 0.0327(10) Uani 1 d . .
H3A H -0.0545(2) 0.0936(2) 0.24542(13) 0.039 Uiso 1 calc R .
C4 C -0.0228(2) 0.0047(3) 0.28454(14) 0.0391(11) Uani 1 d . .
H4A H -0.0611(2) -0.0037(3) 0.29901(14) 0.047 Uiso 1 calc R .
C5 C 0.0295(2) -0.0398(3) 0.29444(14) 0.0407(11) Uani 1 d . .
H5A H 0.0273(2) -0.0798(3) 0.31549(14) 0.049 Uiso 1 calc R .
C6 C 0.0851(2) -0.0260(3) 0.27372(14) 0.0384(11) Uani 1 d . .
H6A H 0.1211(2) -0.0565(3) 0.28101(14) 0.046 Uiso 1 calc R .
N2 N 0.0894(2) 0.0294(2) 0.24346(10) 0.0310(8) Uani 1 d . .
C7 C 0.0913(2) 0.1984(2) 0.21760(12) 0.0274(9) Uani 1 d . .
C8 C 0.0709(2) 0.2734(2) 0.22955(13) 0.0341(10) Uani 1 d . .
H8A H 0.0286(2) 0.2892(2) 0.22535(13) 0.041 Uiso 1 calc R .
C9 C 0.1135(2) 0.3252(2) 0.24783(14) 0.0368(10) Uani 1 d . .
H9A H 0.1003(2) 0.3769(2) 0.25689(14) 0.044 Uiso 1 calc R .
C10 C 0.1749(2) 0.3019(3) 0.25291(14) 0.0381(11) Uani 1 d . .
H10A H 0.2046(2) 0.3373(3) 0.26515(14) 0.046 Uiso 1 calc R .
C11 C 0.1927(2) 0.2264(3) 0.23993(13) 0.0356(10) Uani 1 d . .
H11B H 0.2352(2) 0.2105(3) 0.24283(13) 0.043 Uiso 1 calc R .
N3 N 0.15123(15) 0.1748(2) 0.22323(10) 0.0301(8) Uani 1 d . .
C12 C 0.1087(2) 0.1470(3) 0.13278(13) 0.0356(10) Uani 1 d . .
H12B H 0.1010(2) 0.2032(3) 0.14154(13) 0.043 Uiso 1 calc R .
H12C H 0.0835(2) 0.1367(3) 0.10745(13) 0.043 Uiso 1 calc R .
C13 C 0.1772(2) 0.1366(2) 0.12273(12) 0.0299(9) Uani 1 d . .
C14 C 0.2024(2) 0.1659(3) 0.08594(14) 0.0379(11) Uani 1 d . .
H14B H 0.1767(2) 0.1937(3) 0.06653(14) 0.046 Uiso 1 calc R .
C15 C 0.2654(2) 0.1543(3) 0.07781(15) 0.0428(11) Uani 1 d . .
H15A H 0.2832(2) 0.1733(3) 0.05254(15) 0.051 Uiso 1 calc R .
C16 C 0.3020(2) 0.1151(3) 0.10666(15) 0.0406(11) Uani 1 d . .
H16A H 0.3453(2) 0.1063(3) 0.10150(15) 0.049 Uiso 1 calc R .
C17 C 0.2748(2) 0.0888(3) 0.14314(15) 0.0379(11) Uani 1 d . .
H17A H 0.3002(2) 0.0625(3) 0.16325(15) 0.046 Uiso 1 calc R .
N4 N 0.2133(2) 0.0994(2) 0.15121(11) 0.0320(8) Uani 1 d . .
C18 C 0.0567(2) 0.0184(2) 0.14970(14) 0.0352(10) Uani 1 d . .
H18A H 0.0393(2) 0.0306(2) 0.12182(14) 0.042 Uiso 1 calc R .
H18B H 0.0214(2) 0.0034(2) 0.16816(14) 0.042 Uiso 1 calc R .
C19 C 0.1016(2) -0.0516(2) 0.14629(13) 0.0315(9) Uani 1 d . .
C20 C 0.0893(2) -0.1166(3) 0.12019(14) 0.0393(11) Uani 1 d . .
H20A H 0.0525(2) -0.1179(3) 0.10358(14) 0.047 Uiso 1 calc R .
C21 C 0.1320(2) -0.1791(3) 0.11899(15) 0.0452(12) Uani 1 d . .
H21B H 0.1249(2) -0.2239(3) 0.10130(15) 0.054 Uiso 1 calc R .
C22 C 0.1845(2) -0.1760(3) 0.14341(14) 0.0430(12) Uani 1 d . .
H22B H 0.2141(2) -0.2186(3) 0.14283(14) 0.052 Uiso 1 calc R .
C23 C 0.1938(2) -0.1110(3) 0.16868(14) 0.0379(11) Uani 1 d . .
H23B H 0.2303(2) -0.1091(3) 0.18564(14) 0.045 Uiso 1 calc R .
N5 N 0.1529(2) -0.0497(2) 0.17023(11) 0.0321(8) Uani 1 d . .
O1 O 0.23419(14) 0.0271(2) 0.23567(11) 0.0483(8) Uani 1 d . .
C24 C 0.2900(3) 0.0164(3) 0.2589(2) 0.071(2) Uani 1 d . .
H24A H 0.3205(7) -0.0137(20) 0.2423(5) 0.107 Uiso 1 calc R .
H24B H 0.2807(4) -0.0134(21) 0.2845(6) 0.107 Uiso 1 calc R .
H24C H 0.3076(10) 0.0691(3) 0.2662(10) 0.107 Uiso 1 calc R .
Fe2 Fe 0.17711(3) 0.14004(4) 0.41685(2) 0.0388(2) Uani 1 d . .
N6 N 0.1057(2) 0.1010(2) 0.45705(10) 0.0341(8) Uani 1 d . .
C25 C 0.0657(2) 0.0558(3) 0.42646(13) 0.0349(10) Uani 1 d . .
H25A H 0.0282(2) 0.0307(3) 0.43981(13) 0.042 Uiso 1 calc R .
C26 C 0.0483(2) 0.1162(2) 0.39289(13) 0.0325(10) Uani 1 d . .
C27 C -0.0102(2) 0.1220(3) 0.37476(14) 0.0382(11) Uani 1 d . .
H27A H -0.0433(2) 0.0868(3) 0.38249(14) 0.046 Uiso 1 calc R .
C28 C -0.0190(2) 0.1813(3) 0.34470(14) 0.0432(12) Uani 1 d . .
H28A H -0.0584(2) 0.1871(3) 0.33121(14) 0.052 Uiso 1 calc R .
C29 C 0.0298(2) 0.2313(3) 0.33489(14) 0.0442(12) Uani 1 d . .
H29A H 0.0240(2) 0.2732(3) 0.31523(14) 0.053 Uiso 1 calc R .
C30 C 0.0874(2) 0.2207(3) 0.35345(14) 0.0402(11) Uani 1 d . .
H30A H 0.1211(2) 0.2549(3) 0.34575(14) 0.048 Uiso 1 calc R .
N7 N 0.0972(2) 0.1633(2) 0.38215(10) 0.0326(8) Uani 1 d . .
C31 C 0.1080(2) -0.0056(3) 0.40556(13) 0.0324(10) Uani 1 d . .
C32 C 0.0900(2) -0.0818(3) 0.39331(14) 0.0403(11) Uani 1 d . .
H32B H 0.0494(2) -0.1017(3) 0.39974(14) 0.048 Uiso 1 calc R .
C33 C 0.1325(2) -0.1284(3) 0.3715(2) 0.0510(13) Uani 1 d . .
H33B H 0.1211(2) -0.1805(3) 0.3621(2) 0.061 Uiso 1 calc R .
C34 C 0.1916(2) -0.0985(3) 0.3634(2) 0.0471(12) Uani 1 d . .
H34B H 0.2212(2) -0.1299(3) 0.3485(2) 0.057 Uiso 1 calc R .
C35 C 0.2072(2) -0.0226(3) 0.37724(14) 0.0424(11) Uani 1 d . .
H35B H 0.2484(2) -0.0030(3) 0.37256(14) 0.051 Uiso 1 calc R .
N8 N 0.1658(2) 0.0241(2) 0.39701(11) 0.0345(8) Uani 1 d . .
C36 C 0.1333(2) 0.0479(3) 0.48979(14) 0.0447(12) Uani 1 d . .
H36A H 0.1308(2) -0.0088(3) 0.48065(14) 0.054 Uiso 1 calc R .
H36B H 0.1089(2) 0.0533(3) 0.51589(14) 0.054 Uiso 1 calc R .
C37 C 0.2006(2) 0.0699(3) 0.49776(14) 0.0377(11) Uani 1 d . .
C38 C 0.2305(2) 0.0518(3) 0.53474(15) 0.0485(12) Uani 1 d . .
H38A H 0.2081(2) 0.0281(3) 0.55714(15) 0.058 Uiso 1 calc R .
C39 C 0.2933(3) 0.0688(3) 0.5386(2) 0.063(2) Uani 1 d . .
H39A H 0.3149(3) 0.0558(3) 0.5636(2) 0.075 Uiso 1 calc R .
C40 C 0.3247(3) 0.1045(4) 0.5062(2) 0.070(2) Uani 1 d . .
H40A H 0.3681(3) 0.1166(4) 0.5086(2) 0.084 Uiso 1 calc R .
C41 C 0.2924(2) 0.1225(3) 0.4701(2) 0.0549(14) Uani 1 d . .
H41A H 0.3138(2) 0.1480(3) 0.4477(2) 0.066 Uiso 1 calc R .
N9 N 0.2311(2) 0.1046(2) 0.46600(12) 0.0396(9) Uani 1 d . .
C42 C 0.0732(2) 0.1728(3) 0.47484(14) 0.0447(12) Uani 1 d . .
H42B H 0.0622(2) 0.1620(3) 0.50427(14) 0.054 Uiso 1 calc R .
H42C H 0.0338(2) 0.1822(3) 0.45935(14) 0.054 Uiso 1 calc R .
C43 C 0.1130(2) 0.2470(3) 0.47271(14) 0.0405(11) Uani 1 d . .
C44 C 0.0974(2) 0.3157(3) 0.4941(2) 0.0550(14) Uani 1 d . .
H44B H 0.0614(2) 0.3173(3) 0.5114(2) 0.066 Uiso 1 calc R .
C45 C 0.1352(3) 0.3824(3) 0.4898(2) 0.067(2) Uani 1 d . .
H45B H 0.1252(3) 0.4305(3) 0.5042(2) 0.080 Uiso 1 calc R .
C46 C 0.1872(3) 0.3796(3) 0.4649(2) 0.063(2) Uani 1 d . .
H46A H 0.2138(3) 0.4251(3) 0.4622(2) 0.076 Uiso 1 calc R .
C47 C 0.2003(2) 0.3101(3) 0.4438(2) 0.0494(13) Uani 1 d . .
H47A H 0.2359(2) 0.3079(3) 0.4261(2) 0.059 Uiso 1 calc R .
N10 N 0.1635(2) 0.2446(2) 0.44768(11) 0.0373(9) Uani 1 d . .
O2 O 0.23893(15) 0.1745(2) 0.38369(10) 0.0483(8) Uani 1 d . .
C48 C 0.2537(5) 0.1692(4) 0.3421(2) 0.112(3) Uani 1 d . .
H48A H 0.2975(8) 0.1525(33) 0.3390(2) 0.167 Uiso 1 calc R .
H48B H 0.2478(27) 0.2218(9) 0.3289(4) 0.167 Uiso 1 calc R .
H48C H 0.2263(18) 0.1297(26) 0.3287(4) 0.167 Uiso 1 calc R .
O3 O -0.0356(5) 0.5294(7) 0.4570(4) 0.126(4) Uani 0.50 d PU .
H3D H -0.0095(5) 0.5590(7) 0.4435(4) 0.189 Uiso 0.50 d PR .
C49 C -0.0039(10) 0.4821(13) 0.4797(7) 0.156(11) Uani 0.50 d PU .
H49A H 0.0345(10) 0.5091(13) 0.4849(7) 0.233 Uiso 0.50 d PR .
H49B H 0.0066(10) 0.4363(13) 0.4635(7) 0.233 Uiso 0.50 d PR .
H49C H -0.0266(10) 0.4695(13) 0.5043(7) 0.233 Uiso 0.50 d PR .
O4 O 0.0408(3) 0.6154(4) 0.4182(2) 0.161(3) Uani 1 d U .
H4D H 0.0667(3) 0.5791(4) 0.4102(2) 0.242 Uiso 1 d R .
C50 C 0.0571(4) 0.6834(4) 0.3997(3) 0.117(3) Uani 1 d U .
H50A H 0.0274(4) 0.7245(4) 0.4054(3) 0.176 Uiso 1 d R .
H50B H 0.0598(4) 0.6762(4) 0.3704(3) 0.176 Uiso 1 d R .
H50C H 0.0969(4) 0.6999(4) 0.4098(3) 0.176 Uiso 1 d R .
Cl1 Cl -0.08993(5) 0.17572(7) 0.49737(4) 0.0435(3) Uani 0.37(2) d PDU 1
O11 O -0.0589(7) 0.2247(13) 0.5257(5) 0.102(7) Uani 0.37(2) d PDU 1
O12 O -0.0905(7) 0.2079(19) 0.4580(5) 0.126(11) Uani 0.37(2) d PDU 1
O13 O -0.0556(8) 0.1018(6) 0.4966(9) 0.108(9) Uani 0.37(2) d PDU 1
O14 O -0.1526(7) 0.1567(17) 0.5116(9) 0.072(3) Uani 0.37(2) d PDU 1
Cl1' Cl -0.08993(5) 0.17572(7) 0.49737(4) 0.0435(3) Uani 0.63(2) d PDU 2
O11' O -0.0647(4) 0.2550(4) 0.4928(6) 0.108(6) Uani 0.63(2) d PDU 2
O12' O -0.0908(4) 0.1411(9) 0.4571(3) 0.094(4) Uani 0.63(2) d PDU 2
O13' O -0.0500(4) 0.1316(9) 0.5225(3) 0.090(5) Uani 0.63(2) d PDU 2
O14' O -0.1514(4) 0.1802(11) 0.5146(5) 0.072(3) Uani 0.63(2) d PDU 2
Cl2 Cl 0.37779(5) 0.26124(6) 0.25341(3) 0.0350(2) Uani 1 d DU .
O21 O 0.4103(2) 0.2335(2) 0.28983(10) 0.0611(10) Uani 1 d DU .
O22 O 0.32603(13) 0.3112(2) 0.26595(10) 0.0426(8) Uani 1 d DU .
O23 O 0.35479(15) 0.1940(2) 0.22987(11) 0.0529(9) Uani 1 d DU .
O24 O 0.42050(14) 0.3063(2) 0.22809(10) 0.0469(8) Uani 1 d DU .
Cl3 Cl 0.11355(5) 0.44839(7) 0.35839(4) 0.0447(3) Uani 1 d DU .
O31 O 0.1393(2) 0.5134(2) 0.3819(2) 0.0909(15) Uani 1 d DU .
O32 O 0.0870(2) 0.4788(3) 0.32112(12) 0.100(2) Uani 1 d DU .
O33 O 0.0669(2) 0.4107(2) 0.38269(13) 0.0746(12) Uani 1 d DU .
O34 O 0.16315(14) 0.3932(2) 0.34851(11) 0.0536(9) Uani 1 d DU .
Cl4 Cl 0.10209(5) 0.38207(7) 0.11552(4) 0.0460(3) Uani 0.57(3) d PDU 3
O41 O 0.1401(9) 0.4202(12) 0.1468(4) 0.117(6) Uani 0.57(3) d PDU 3
O42 O 0.1374(10) 0.3330(8) 0.0904(7) 0.120(7) Uani 0.57(3) d PDU 3
O43 O 0.0760(7) 0.4475(8) 0.0918(4) 0.070(4) Uani 0.57(3) d PDU 3
O44 O 0.0524(8) 0.3399(13) 0.1356(6) 0.049(2) Uani 0.57(3) d PDU 3
Cl4' Cl 0.10209(5) 0.38207(7) 0.11552(4) 0.0460(3) Uani 0.43(3) d PDU 4
O41' O 0.1582(6) 0.3678(21) 0.1375(5) 0.125(8) Uani 0.43(3) d PDU 4
O42' O 0.1083(9) 0.3299(9) 0.0788(3) 0.060(4) Uani 0.43(3) d PDU 4
O43' O 0.0940(15) 0.4591(9) 0.1022(9) 0.133(10) Uani 0.43(3) d PDU 4
O44' O 0.0504(10) 0.3532(18) 0.1396(8) 0.049(2) Uani 0.43(3) d PDU 4

loop_
_atom_type_symbol
_atom_type_description
_atom_type_scat_dispersion_real
_atom_type_scat_dispersion_imag
_atom_type_scat_source
C C 0.0033 0.0016 'International Tables Vol C Tables 4.2.6.8 and 6.1.1.4'
H H 0.0000 0.0000 'International Tables Vol C Tables 4.2.6.8 and 6.1.1.4'
N N 0.0061 0.0033 'International Tables Vol C Tables 4.2.6.8 and 6.1.1.4'
O O 0.0106 0.0060 'International Tables Vol C Tables 4.2.6.8 and 6.1.1.4'
Cl Cl 0.1484 0.1585 'International Tables Vol C Tables 4.2.6.8 and 6.1.1.4'
Fe Fe 0.3463 0.8444 'International Tables Vol C Tables 4.2.6.8 and 6.1.1.4'

loop_
_geom_angle_atom_site_label_1
_geom_angle_atom_site_label_2
_geom_angle_atom_site_label_3
_geom_angle
_geom_angle_site_symmetry_1
_geom_angle_site_symmetry_3
_geom_angle_publ_flag
O1 Fe1 N5 101.90(14) . . ?
O1 Fe1 N4 101.03(14) . . ?
N5 Fe1 N4 85.96(13) . . ?
O1 Fe1 N3 103.32(14) . . ?
N5 Fe1 N3 154.78(13) . . ?
N4 Fe1 N3 88.56(13) . . ?
O1 Fe1 N2 104.47(14) . . ?
N5 Fe1 N2 90.92(13) . . ?
N4 Fe1 N2 154.41(13) . . ?
N3 Fe1 N2 83.52(13) . . ?
O1 Fe1 N1 178.96(13) . . ?
N5 Fe1 N1 78.88(12) . . ?
N4 Fe1 N1 78.30(12) . . ?
N3 Fe1 N1 75.90(12) . . ?
N2 Fe1 N1 76.17(12) . . ?
C18 N1 C12 111.9(3) . . ?
C18 N1 C1 112.7(3) . . ?
C12 N1 C1 112.5(3) . . ?
C18 N1 Fe1 109.3(2) . . ?
C12 N1 Fe1 110.5(2) . . ?
C1 N1 Fe1 99.3(2) . . ?
N1 C1 C2 106.7(3) . . ?
N1 C1 C7 106.4(3) . . ?
C2 C1 C7 107.6(3) . . ?
N2 C2 C3 123.1(4) . . ?
N2 C2 C1 112.8(3) . . ?
C3 C2 C1 124.0(4) . . ?
C2 C3 C4 117.6(4) . . ?
C5 C4 C3 119.4(4) . . ?
C4 C5 C6 119.8(4) . . ?
N2 C6 C5 121.5(4) . . ?
C6 N2 C2 118.6(4) . . ?
C6 N2 Fe1 127.6(3) . . ?
C2 N2 Fe1 113.7(3) . . ?
N3 C7 C8 121.8(4) . . ?
N3 C7 C1 113.3(3) . . ?
C8 C7 C1 124.9(4) . . ?
C7 C8 C9 118.5(4) . . ?
C10 C9 C8 120.0(4) . . ?
C11 C10 C9 118.9(4) . . ?
N3 C11 C10 121.6(4) . . ?
C11 N3 C7 119.3(3) . . ?
C11 N3 Fe1 126.8(3) . . ?
C7 N3 Fe1 113.9(3) . . ?
N1 C12 C13 111.6(3) . . ?
N4 C13 C14 121.1(4) . . ?
N4 C13 C12 117.6(4) . . ?
C14 C13 C12 121.3(4) . . ?
C15 C14 C13 119.3(4) . . ?
C16 C15 C14 119.4(4) . . ?
C15 C16 C17 118.9(4) . . ?
N4 C17 C16 122.1(4) . . ?
C13 N4 C17 119.1(4) . . ?
C13 N4 Fe1 117.3(3) . . ?
C17 N4 Fe1 123.5(3) . . ?
N1 C18 C19 111.7(3) . . ?
N5 C19 C20 121.1(4) . . ?
N5 C19 C18 117.3(4) . . ?
C20 C19 C18 121.5(4) . . ?
C21 C20 C19 118.5(4) . . ?
C22 C21 C20 119.6(4) . . ?
C23 C22 C21 119.3(4) . . ?
N5 C23 C22 121.9(4) . . ?
C19 N5 C23 119.5(4) . . ?
C19 N5 Fe1 117.1(3) . . ?
C23 N5 Fe1 123.2(3) . . ?
C24 O1 Fe1 171.5(3) . . ?
O2 Fe2 N10 96.92(15) . . ?
O2 Fe2 N9 97.87(15) . . ?
N10 Fe2 N9 87.21(14) . . ?
O2 Fe2 N8 101.80(14) . . ?
N10 Fe2 N8 161.19(14) . . ?
N9 Fe2 N8 91.99(14) . . ?
O2 Fe2 N7 103.09(14) . . ?
N10 Fe2 N7 89.10(14) . . ?
N9 Fe2 N7 159.01(14) . . ?
N8 Fe2 N7 84.94(13) . . ?
O2 Fe2 N6 178.55(15) . . ?
N10 Fe2 N6 82.07(14) . . ?
N9 Fe2 N6 81.06(14) . . ?
N8 Fe2 N6 79.24(14) . . ?
N7 Fe2 N6 77.97(13) . . ?
C36 N6 C42 112.8(3) . . ?
C36 N6 C25 112.8(3) . . ?
C42 N6 C25 112.8(3) . . ?
C36 N6 Fe2 109.3(2) . . ?
C42 N6 Fe2 108.8(3) . . ?
C25 N6 Fe2 99.5(2) . . ?
N6 C25 C31 106.8(3) . . ?
N6 C25 C26 105.7(3) . . ?
C31 C25 C26 106.1(3) . . ?
N7 C26 C27 123.4(4) . . ?
N7 C26 C25 112.1(3) . . ?
C27 C26 C25 124.5(4) . . ?
C26 C27 C28 117.6(4) . . ?
C29 C28 C27 119.1(4) . . ?
C28 C29 C30 120.1(4) . . ?
N7 C30 C29 121.8(4) . . ?
C30 N7 C26 117.8(4) . . ?
C30 N7 Fe2 129.0(3) . . ?
C26 N7 Fe2 113.0(3) . . ?
N8 C31 C32 121.9(4) . . ?
N8 C31 C25 112.6(4) . . ?
C32 C31 C25 125.3(4) . . ?
C31 C32 C33 118.4(4) . . ?
C34 C33 C32 119.5(5) . . ?
C33 C34 C35 119.3(5) . . ?
N8 C35 C34 121.7(4) . . ?
C35 N8 C31 119.1(4) . . ?
C35 N8 Fe2 128.1(3) . . ?
C31 N8 Fe2 112.8(3) . . ?
N6 C36 C37 110.6(4) . . ?
N9 C37 C38 121.5(4) . . ?
N9 C37 C36 116.1(4) . . ?
C38 C37 C36 122.3(4) . . ?
C39 C38 C37 118.9(5) . . ?
C40 C39 C38 119.8(5) . . ?
C39 C40 C41 119.1(5) . . ?
N9 C41 C40 121.2(5) . . ?
C37 N9 C41 119.5(4) . . ?
C37 N9 Fe2 116.0(3) . . ?
C41 N9 Fe2 124.0(3) . . ?
N6 C42 C43 112.3(4) . . ?
N10 C43 C44 121.0(4) . . ?
N10 C43 C42 117.2(4) . . ?
C44 C43 C42 121.8(4) . . ?
C43 C44 C45 118.6(5) . . ?
C46 C45 C44 120.3(5) . . ?
C47 C46 C45 118.9(5) . . ?
N10 C47 C46 121.3(5) . . ?
C43 N10 C47 119.9(4) . . ?
C43 N10 Fe2 115.6(3) . . ?
C47 N10 Fe2 124.6(3) . . ?
C48 O2 Fe2 136.5(5) . . ?
O3 C49 C49 109.0(23) . 5_566 ?
O12 Cl1 O11 112.2(10) . . ?
O12 Cl1 O13 108.9(10) . . ?
O11 Cl1 O13 105.8(10) . . ?
O12 Cl1 O14 111.5(12) . . ?
O11 Cl1 O14 111.2(11) . . ?
O13 Cl1 O14 106.9(11) . . ?
O13' Cl1' O12' 108.9(6) . . ?
O13' Cl1' O14' 111.6(7) . . ?
O12' Cl1' O14' 111.3(7) . . ?
O13' Cl1' O11' 108.5(6) . . ?
O12' Cl1' O11' 106.7(6) . . ?
O14' Cl1' O11' 109.7(7) . . ?
O24 Cl2 O21 108.9(2) . . ?
O24 Cl2 O23 109.1(2) . . ?
O21 Cl2 O23 110.0(2) . . ?
O24 Cl2 O22 110.1(2) . . ?
O21 Cl2 O22 109.2(2) . . ?
O23 Cl2 O22 109.6(2) . . ?
O33 Cl3 O32 110.1(3) . . ?
O33 Cl3 O31 108.4(3) . . ?
O32 Cl3 O31 109.2(3) . . ?
O33 Cl3 O34 110.9(2) . . ?
O32 Cl3 O34 109.7(2) . . ?
O31 Cl3 O34 108.5(2) . . ?
O42 Cl4 O44 112.4(9) . . ?
O42 Cl4 O41 111.4(7) . . ?
O44 Cl4 O41 108.6(9) . . ?
O42 Cl4 O43 110.6(9) . . ?
O44 Cl4 O43 108.9(9) . . ?
O41 Cl4 O43 104.6(8) . . ?
O43' Cl4' O41' 115.0(11) . . ?
O43' Cl4' O44' 112.8(13) . . ?
O41' Cl4' O44' 109.1(13) . . ?
O43' Cl4' O42' 108.5(11) . . ?
O41' Cl4' O42' 103.0(9) . . ?
O44' Cl4' O42' 107.7(12) . . ?

loop_
_geom_bond_atom_site_label_1
_geom_bond_atom_site_label_2
_geom_bond_distance
_geom_bond_site_symmetry_2
_geom_bond_publ_flag
Fe1 O1 1.772(3) . ?
Fe1 N5 2.094(3) . ?
Fe1 N4 2.105(3) . ?
Fe1 N3 2.114(3) . ?
Fe1 N2 2.138(3) . ?
Fe1 N1 2.198(3) . ?
N1 C18 1.492(5) . ?
N1 C12 1.492(5) . ?
N1 C1 1.505(5) . ?
C1 C2 1.513(6) . ?
C1 C7 1.519(5) . ?
C2 N2 1.352(5) . ?
C2 C3 1.376(5) . ?
C3 C4 1.397(6) . ?
C4 C5 1.376(6) . ?
C5 C6 1.378(6) . ?
C6 N2 1.343(5) . ?
C7 N3 1.351(5) . ?
C7 C8 1.376(5) . ?
C8 C9 1.383(6) . ?
C9 C10 1.377(6) . ?
C10 C11 1.377(6) . ?
C11 N3 1.345(5) . ?
C12 C13 1.506(5) . ?
C13 N4 1.348(5) . ?
C13 C14 1.387(6) . ?
C14 C15 1.382(6) . ?
C15 C16 1.377(6) . ?
C16 C17 1.378(6) . ?
C17 N4 1.349(5) . ?
C18 C19 1.511(6) . ?
C19 N5 1.339(5) . ?
C19 C20 1.393(6) . ?
C20 C21 1.384(6) . ?
C21 C22 1.367(6) . ?
C22 C23 1.367(6) . ?
C23 N5 1.343(5) . ?
O1 C24 1.418(6) . ?
Fe2 O2 1.789(3) . ?
Fe2 N10 2.024(4) . ?
Fe2 N9 2.040(4) . ?
Fe2 N8 2.047(4) . ?
Fe2 N7 2.073(3) . ?
Fe2 N6 2.100(3) . ?
N6 C36 1.494(5) . ?
N6 C42 1.496(6) . ?
N6 C25 1.503(5) . ?
C25 C31 1.518(6) . ?
C25 C26 1.521(6) . ?
C26 N7 1.350(5) . ?
C26 C27 1.381(6) . ?
C27 C28 1.393(6) . ?
C28 C29 1.370(6) . ?
C29 C30 1.376(6) . ?
C30 N7 1.344(5) . ?
C31 N8 1.356(5) . ?
C31 C32 1.383(6) . ?
C32 C33 1.384(7) . ?
C33 C34 1.379(7) . ?
C34 C35 1.381(6) . ?
C35 N8 1.336(5) . ?
C36 C37 1.503(6) . ?
C37 N9 1.341(5) . ?
C37 C38 1.381(6) . ?
C38 C39 1.375(7) . ?
C39 C40 1.373(8) . ?
C40 C41 1.382(8) . ?
C41 N9 1.348(6) . ?
C42 C43 1.499(6) . ?
C43 N10 1.346(5) . ?
C43 C44 1.375(6) . ?
C44 C45 1.379(7) . ?
C45 C46 1.368(8) . ?
C46 C47 1.368(7) . ?
C47 N10 1.348(6) . ?
O2 C48 1.375(6) . ?
O3 C49 1.27(2) . ?
C49 C49 1.44(4) 5_566 ?
O4 C50 1.325(8) . ?
Cl1 O12 1.374(10) . ?
Cl1 O11 1.389(10) . ?
Cl1 O13 1.432(11) . ?
Cl1 O14 1.449(12) . ?
Cl1' O13' 1.384(7) . ?
Cl1' O12' 1.415(6) . ?
Cl1' O14' 1.424(8) . ?
Cl1' O11' 1.433(7) . ?
Cl2 O24 1.433(3) . ?
Cl2 O21 1.436(3) . ?
Cl2 O23 1.437(3) . ?
Cl2 O22 1.440(3) . ?
Cl3 O33 1.411(3) . ?
Cl3 O32 1.417(4) . ?
Cl3 O31 1.430(4) . ?
Cl3 O34 1.437(3) . ?
Cl4 O42 1.372(10) . ?
Cl4 O44 1.426(10) . ?
Cl4 O41 1.439(10) . ?
Cl4 O43 1.440(8) . ?
Cl4' O43' 1.363(13) . ?
Cl4' O41' 1.410(11) . ?
Cl4' O44' 1.431(12) . ?
Cl4' O42' 1.471(10) . ?

loop_
_geom_torsion_atom_site_label_1
_geom_torsion_atom_site_label_2
_geom_torsion_atom_site_label_3
_geom_torsion_atom_site_label_4
_geom_torsion
_geom_torsion_site_symmetry_1
_geom_torsion_site_symmetry_2
_geom_torsion_site_symmetry_3
_geom_torsion_site_symmetry_4
_geom_torsion_publ_flag
O1 Fe1 N1 C18 156.2(75) . . . . ?
N5 Fe1 N1 C18 18.2(2) . . . . ?
N4 Fe1 N1 C18 106.3(3) . . . . ?
N3 Fe1 N1 C18 -162.2(3) . . . . ?
N2 Fe1 N1 C18 -75.5(3) . . . . ?
O1 Fe1 N1 C12 32.7(76) . . . . ?
N5 Fe1 N1 C12 -105.3(3) . . . . ?
N4 Fe1 N1 C12 -17.2(2) . . . . ?
N3 Fe1 N1 C12 74.3(2) . . . . ?
N2 Fe1 N1 C12 160.9(3) . . . . ?
O1 Fe1 N1 C1 -85.7(75) . . . . ?
N5 Fe1 N1 C1 136.3(2) . . . . ?
N4 Fe1 N1 C1 -135.6(2) . . . . ?
N3 Fe1 N1 C1 -44.1(2) . . . . ?
N2 Fe1 N1 C1 42.6(2) . . . . ?
C18 N1 C1 C2 57.7(4) . . . . ?
C12 N1 C1 C2 -174.7(3) . . . . ?
Fe1 N1 C1 C2 -57.8(3) . . . . ?
C18 N1 C1 C7 172.3(3) . . . . ?
C12 N1 C1 C7 -60.1(4) . . . . ?
Fe1 N1 C1 C7 56.8(3) . . . . ?
N1 C1 C2 N2 44.3(4) . . . . ?
C7 C1 C2 N2 -69.5(4) . . . . ?
N1 C1 C2 C3 -137.5(4) . . . . ?
C7 C1 C2 C3 108.7(4) . . . . ?
N2 C2 C3 C4 -0.6(6) . . . . ?
C1 C2 C3 C4 -178.6(4) . . . . ?
C2 C3 C4 C5 -0.4(6) . . . . ?
C3 C4 C5 C6 1.1(6) . . . . ?
C4 C5 C6 N2 -0.8(7) . . . . ?
C5 C6 N2 C2 -0.1(6) . . . . ?
C5 C6 N2 Fe1 -175.7(3) . . . . ?
C3 C2 N2 C6 0.8(6) . . . . ?
C1 C2 N2 C6 179.0(3) . . . . ?
C3 C2 N2 Fe1 177.0(3) . . . . ?
C1 C2 N2 Fe1 -4.8(4) . . . . ?
O1 Fe1 N2 C6 -27.7(4) . . . . ?
N5 Fe1 N2 C6 74.9(3) . . . . ?
N4 Fe1 N2 C6 157.4(3) . . . . ?
N3 Fe1 N2 C6 -129.8(3) . . . . ?
N1 Fe1 N2 C6 153.2(4) . . . . ?
O1 Fe1 N2 C2 156.6(3) . . . . ?
N5 Fe1 N2 C2 -100.9(3) . . . . ?
N4 Fe1 N2 C2 -18.4(5) . . . . ?
N3 Fe1 N2 C2 54.4(3) . . . . ?
N1 Fe1 N2 C2 -22.6(3) . . . . ?
N1 C1 C7 N3 -40.7(4) . . . . ?
C2 C1 C7 N3 73.3(4) . . . . ?
N1 C1 C7 C8 142.6(4) . . . . ?
C2 C1 C7 C8 -103.4(4) . . . . ?
N3 C7 C8 C9 -0.1(6) . . . . ?
C1 C7 C8 C9 176.4(4) . . . . ?
C7 C8 C9 C10 1.3(6) . . . . ?
C8 C9 C10 C11 -0.7(6) . . . . ?
C9 C10 C11 N3 -1.3(6) . . . . ?
C10 C11 N3 C7 2.5(6) . . . . ?
C10 C11 N3 Fe1 -176.2(3) . . . . ?
C8 C7 N3 C11 -1.8(6) . . . . ?
C1 C7 N3 C11 -178.7(3) . . . . ?
C8 C7 N3 Fe1 177.0(3) . . . . ?
C1 C7 N3 Fe1 0.1(4) . . . . ?
O1 Fe1 N3 C11 24.1(4) . . . . ?
N5 Fe1 N3 C11 -154.3(3) . . . . ?
N4 Fe1 N3 C11 -76.9(3) . . . . ?
N2 Fe1 N3 C11 127.5(3) . . . . ?
N1 Fe1 N3 C11 -155.2(4) . . . . ?
O1 Fe1 N3 C7 -154.7(3) . . . . ?
N5 Fe1 N3 C7 27.0(5) . . . . ?
N4 Fe1 N3 C7 104.3(3) . . . . ?
N2 Fe1 N3 C7 -51.3(3) . . . . ?
N1 Fe1 N3 C7 26.0(3) . . . . ?
C18 N1 C12 C13 -98.5(4) . . . . ?
C1 N1 C12 C13 133.5(3) . . . . ?
Fe1 N1 C12 C13 23.5(4) . . . . ?
N1 C12 C13 N4 -18.4(5) . . . . ?
N1 C12 C13 C14 163.1(4) . . . . ?
N4 C13 C14 C15 2.2(6) . . . . ?
C12 C13 C14 C15 -179.4(4) . . . . ?
C13 C14 C15 C16 -1.1(7) . . . . ?
C14 C15 C16 C17 -0.4(7) . . . . ?
C15 C16 C17 N4 1.0(7) . . . . ?
C14 C13 N4 C17 -1.7(6) . . . . ?
C12 C13 N4 C17 179.8(4) . . . . ?
C14 C13 N4 Fe1 -178.3(3) . . . . ?
C12 C13 N4 Fe1 3.2(5) . . . . ?
C16 C17 N4 C13 0.1(6) . . . . ?
C16 C17 N4 Fe1 176.5(3) . . . . ?
O1 Fe1 N4 C13 -171.1(3) . . . . ?
N5 Fe1 N4 C13 87.5(3) . . . . ?
N3 Fe1 N4 C13 -67.8(3) . . . . ?
N2 Fe1 N4 C13 3.9(5) . . . . ?
N1 Fe1 N4 C13 8.1(3) . . . . ?
O1 Fe1 N4 C17 12.4(3) . . . . ?
N5 Fe1 N4 C17 -88.9(3) . . . . ?
N3 Fe1 N4 C17 115.7(3) . . . . ?
N2 Fe1 N4 C17 -172.6(3) . . . . ?
N1 Fe1 N4 C17 -168.4(3) . . . . ?
C12 N1 C18 C19 96.8(4) . . . . ?
C1 N1 C18 C19 -135.3(3) . . . . ?
Fe1 N1 C18 C19 -25.9(4) . . . . ?
N1 C18 C19 N5 21.9(5) . . . . ?
N1 C18 C19 C20 -159.8(4) . . . . ?
N5 C19 C20 C21 -0.9(6) . . . . ?
C18 C19 C20 C21 -179.2(4) . . . . ?
C19 C20 C21 C22 0.4(7) . . . . ?
C20 C21 C22 C23 0.0(7) . . . . ?
C21 C22 C23 N5 -0.1(7) . . . . ?
C20 C19 N5 C23 0.9(6) . . . . ?
C18 C19 N5 C23 179.2(4) . . . . ?
C20 C19 N5 Fe1 176.0(3) . . . . ?
C18 C19 N5 Fe1 -5.7(5) . . . . ?
C22 C23 N5 C19 -0.3(6) . . . . ?
C22 C23 N5 Fe1 -175.2(3) . . . . ?
O1 Fe1 N5 C19 173.4(3) . . . . ?
N4 Fe1 N5 C19 -86.2(3) . . . . ?
N3 Fe1 N5 C19 -8.2(5) . . . . ?
N2 Fe1 N5 C19 68.4(3) . . . . ?
N1 Fe1 N5 C19 -7.3(3) . . . . ?
O1 Fe1 N5 C23 -11.7(4) . . . . ?
N4 Fe1 N5 C23 88.8(3) . . . . ?
N3 Fe1 N5 C23 166.7(3) . . . . ?
N2 Fe1 N5 C23 -116.7(3) . . . . ?
N1 Fe1 N5 C23 167.6(3) . . . . ?
N5 Fe1 O1 C24 138.0(24) . . . . ?
N4 Fe1 O1 C24 49.8(24) . . . . ?
N3 Fe1 O1 C24 -41.3(24) . . . . ?
N2 Fe1 O1 C24 -127.9(24) . . . . ?
N1 Fe1 O1 C24 0.1(90) . . . . ?
O2 Fe2 N6 C36 -60.5(57) . . . . ?
N10 Fe2 N6 C36 -106.6(3) . . . . ?
N9 Fe2 N6 C36 -18.2(3) . . . . ?
N8 Fe2 N6 C36 75.6(3) . . . . ?
N7 Fe2 N6 C36 162.6(3) . . . . ?
O2 Fe2 N6 C42 63.0(57) . . . . ?
N10 Fe2 N6 C42 16.9(3) . . . . ?
N9 Fe2 N6 C42 105.3(3) . . . . ?
N8 Fe2 N6 C42 -160.9(3) . . . . ?
N7 Fe2 N6 C42 -73.8(3) . . . . ?
O2 Fe2 N6 C25 -178.9(1000) . . . . ?
N10 Fe2 N6 C25 135.1(3) . . . . ?
N9 Fe2 N6 C25 -136.5(3) . . . . ?
N8 Fe2 N6 C25 -42.7(2) . . . . ?
N7 Fe2 N6 C25 44.3(2) . . . . ?
C36 N6 C25 C31 -60.7(4) . . . . ?
C42 N6 C25 C31 170.2(3) . . . . ?
Fe2 N6 C25 C31 55.0(3) . . . . ?
C36 N6 C25 C26 -173.3(3) . . . . ?
C42 N6 C25 C26 57.5(4) . . . . ?
Fe2 N6 C25 C26 -57.7(3) . . . . ?
N6 C25 C26 N7 41.9(4) . . . . ?
C31 C25 C26 N7 -71.3(4) . . . . ?
N6 C25 C26 C27 -139.2(4) . . . . ?
C31 C25 C26 C27 107.7(4) . . . . ?
N7 C26 C27 C28 -1.9(6) . . . . ?
C25 C26 C27 C28 179.2(4) . . . . ?
C26 C27 C28 C29 -0.7(6) . . . . ?
C27 C28 C29 C30 2.4(7) . . . . ?
C28 C29 C30 N7 -1.7(7) . . . . ?
C29 C30 N7 C26 -0.8(6) . . . . ?
C29 C30 N7 Fe2 -175.9(3) . . . . ?
C27 C26 N7 C30 2.7(6) . . . . ?
C25 C26 N7 C30 -178.4(4) . . . . ?
C27 C26 N7 Fe2 178.5(3) . . . . ?
C25 C26 N7 Fe2 -2.6(4) . . . . ?
O2 Fe2 N7 C30 -28.7(4) . . . . ?
N10 Fe2 N7 C30 68.2(4) . . . . ?
N9 Fe2 N7 C30 148.0(4) . . . . ?
N8 Fe2 N7 C30 -129.7(4) . . . . ?
N6 Fe2 N7 C30 150.3(4) . . . . ?
O2 Fe2 N7 C26 156.1(3) . . . . ?
N10 Fe2 N7 C26 -107.0(3) . . . . ?
N9 Fe2 N7 C26 -27.2(6) . . . . ?
N8 Fe2 N7 C26 55.1(3) . . . . ?
N6 Fe2 N7 C26 -25.0(3) . . . . ?
N6 C25 C31 N8 -40.0(4) . . . . ?
C26 C25 C31 N8 72.4(4) . . . . ?
N6 C25 C31 C32 144.5(4) . . . . ?
C26 C25 C31 C32 -103.1(5) . . . . ?
N8 C31 C32 C33 -0.5(6) . . . . ?
C25 C31 C32 C33 174.7(4) . . . . ?
C31 C32 C33 C34 1.5(7) . . . . ?
C32 C33 C34 C35 -0.2(7) . . . . ?
C33 C34 C35 N8 -2.3(7) . . . . ?
C34 C35 N8 C31 3.4(6) . . . . ?
C34 C35 N8 Fe2 -176.0(3) . . . . ?
C32 C31 N8 C35 -1.9(6) . . . . ?
C25 C31 N8 C35 -177.6(4) . . . . ?
C32 C31 N8 Fe2 177.5(3) . . . . ?
C25 C31 N8 Fe2 1.8(4) . . . . ?
O2 Fe2 N8 C35 22.8(4) . . . . ?
N10 Fe2 N8 C35 -162.8(4) . . . . ?
N9 Fe2 N8 C35 -75.7(4) . . . . ?
N7 Fe2 N8 C35 125.1(4) . . . . ?
N6 Fe2 N8 C35 -156.2(4) . . . . ?
O2 Fe2 N8 C31 -156.6(3) . . . . ?
N10 Fe2 N8 C31 17.8(6) . . . . ?
N9 Fe2 N8 C31 105.0(3) . . . . ?
N7 Fe2 N8 C31 -54.2(3) . . . . ?
N6 Fe2 N8 C31 24.5(3) . . . . ?
C42 N6 C36 C37 -93.1(4) . . . . ?
C25 N6 C36 C37 137.8(4) . . . . ?
Fe2 N6 C36 C37 28.1(4) . . . . ?
N6 C36 C37 N9 -26.4(6) . . . . ?
N6 C36 C37 C38 156.9(4) . . . . ?
N9 C37 C38 C39 -1.2(7) . . . . ?
C36 C37 C38 C39 175.4(5) . . . . ?
C37 C38 C39 C40 1.3(8) . . . . ?
C38 C39 C40 C41 -0.2(8) . . . . ?
C39 C40 C41 N9 -1.0(8) . . . . ?
C38 C37 N9 C41 0.0(7) . . . . ?
C36 C37 N9 C41 -176.8(4) . . . . ?
C38 C37 N9 Fe2 -172.3(3) . . . . ?
C36 C37 N9 Fe2 10.9(5) . . . . ?
C40 C41 N9 C37 1.1(7) . . . . ?
C40 C41 N9 Fe2 172.8(4) . . . . ?
O2 Fe2 N9 C37 -176.5(3) . . . . ?
N10 Fe2 N9 C37 86.9(3) . . . . ?
N8 Fe2 N9 C37 -74.3(3) . . . . ?
N7 Fe2 N9 C37 6.7(6) . . . . ?
N6 Fe2 N9 C37 4.5(3) . . . . ?
O2 Fe2 N9 C41 11.6(4) . . . . ?
N10 Fe2 N9 C41 -85.0(4) . . . . ?
N8 Fe2 N9 C41 113.8(4) . . . . ?
N7 Fe2 N9 C41 -165.2(4) . . . . ?
N6 Fe2 N9 C41 -167.5(4) . . . . ?
C36 N6 C42 C43 100.1(4) . . . . ?
C25 N6 C42 C43 -130.7(4) . . . . ?
Fe2 N6 C42 C43 -21.3(4) . . . . ?
N6 C42 C43 N10 14.8(6) . . . . ?
N6 C42 C43 C44 -167.6(4) . . . . ?
N10 C43 C44 C45 -0.8(7) . . . . ?
C42 C43 C44 C45 -178.3(5) . . . . ?
C43 C44 C45 C46 -0.3(8) . . . . ?
C44 C45 C46 C47 1.1(9) . . . . ?
C45 C46 C47 N10 -0.9(8) . . . . ?
C44 C43 N10 C47 1.0(6) . . . . ?
C42 C43 N10 C47 178.6(4) . . . . ?
C44 C43 N10 Fe2 -177.5(4) . . . . ?
C42 C43 N10 Fe2 0.1(5) . . . . ?
C46 C47 N10 C43 -0.1(7) . . . . ?
C46 C47 N10 Fe2 178.3(4) . . . . ?
O2 Fe2 N10 C43 171.1(3) . . . . ?
N9 Fe2 N10 C43 -91.3(3) . . . . ?
N8 Fe2 N10 C43 -3.3(6) . . . . ?
N7 Fe2 N10 C43 68.1(3) . . . . ?
N6 Fe2 N10 C43 -9.9(3) . . . . ?
O2 Fe2 N10 C47 -7.3(4) . . . . ?
N9 Fe2 N10 C47 90.3(4) . . . . ?
N8 Fe2 N10 C47 178.2(4) . . . . ?
N7 Fe2 N10 C47 -110.4(4) . . . . ?
N6 Fe2 N10 C47 171.6(4) . . . . ?
N10 Fe2 O2 C48 -134.1(6) . . . . ?
N9 Fe2 O2 C48 137.7(6) . . . . ?
N8 Fe2 O2 C48 44.0(6) . . . . ?
N7 Fe2 O2 C48 -43.5(6) . . . . ?
N6 Fe2 O2 C48 180.0(1000) . . . . ?
